data_4062134
loop_
_publ_author_name
'Morales, Dolores'
'Navarro Clemente, M. Elena'
'P\'erez, Julio'
'Riera, Luc\'ia'
'Riera, V\'ictor'
'Miguel, Daniel'

_publ_section_title
;
 Reactivity of [MCl(\h^3^-allyl)(1,10-phenanthroline)(CO)2] (M = Mo, W) Complexes
 toward Enolate Anions
;
_journal_issue 20
_journal_name_full Organometallics
_journal_page_first 4124
_journal_page_last 4128
_journal_paper_doi 10.1021/om030275y
_journal_volume 22
_journal_year 2003
_chemical_formula_sum 'C30 H23 Cl3 Mo N2 O3'
_chemical_formula_weight 661.79
_space_group_IT_number 19
_symmetry_cell_setting orthorhombic
_symmetry_space_group_name_Hall 'P 2ac 2ab'
_symmetry_space_group_name_H-M 'P 21 21 21'
_cell_angle_alpha 90.00
_cell_angle_beta 90.00
_cell_angle_gamma 90.00
_cell_formula_units_Z 4
_cell_length_a 19.693(4)
_cell_length_b 10.350(2)
_cell_length_c 13.524(3)
_cell_measurement_temperature 299(2)
_cell_volume 2756.5(9)
_diffrn_ambient_temperature 299(2)
_exptl_crystal_density_diffrn 1.595
_cod_depositor_comments
;
The following automatic conversions were performed:
'_symmetry_cell_setting' value 'Orthorhombic' changed to 'orthorhombic'
according to '/home/saulius/struct/CIF-dictionaries/cif_core.dic'
dictionary named 'cif_core.dic' version 2.4.1 from 2010-06-29.

Automatic conversion script
Id: cif_fix_enum 1527 2010-12-29 10:47:43Z saulius 
;
_cod_database_code 4062134

loop_
_symmetry_equiv_pos_as_xyz
'x, y, z'
'-x+1/2, -y, z+1/2'
'-x, y+1/2, -z+1/2'
'x+1/2, -y+1/2, -z'

loop_
_atom_site_label
_atom_site_type_symbol
_atom_site_fract_x
_atom_site_fract_y
_atom_site_fract_z
_atom_site_U_iso_or_equiv
_atom_site_adp_type
_atom_site_occupancy
_atom_site_symmetry_multiplicity
_atom_site_calc_flag
_atom_site_refinement_flags
_atom_site_disorder_assembly
_atom_site_disorder_group
Mo1 Mo 0.18574(3) -0.18208(6) 0.49859(7) 0.0356(3) Uani 1 1 d . . .
N1 N 0.1571(3) -0.0337(7) 0.6111(5) 0.0312(18) Uani 1 1 d . . .
N2 N 0.1748(4) 0.0076(7) 0.4174(6) 0.0375(19) Uani 1 1 d . . .
C1 C 0.2117(5) -0.3206(11) 0.5856(8) 0.044(3) Uani 1 1 d . . .
O1 O 0.2302(5) -0.4033(8) 0.6381(7) 0.075(3) Uani 1 1 d . . .
C2 C 0.2244(5) -0.2986(13) 0.4017(9) 0.053(3) Uani 1 1 d . . .
O2 O 0.2453(4) -0.3744(9) 0.3440(7) 0.083(3) Uani 1 1 d . . .
C3 C 0.0884(5) -0.2828(11) 0.5582(9) 0.056(3) Uani 1 1 d . . .
H3A H 0.0850 -0.3754 0.5482 0.068 Uiso 1 1 calc R . .
H3B H 0.0715 -0.2539 0.6218 0.068 Uiso 1 1 calc R . .
O3 O 0.2759(3) -0.0842(5) 0.5268(5) 0.0425(18) Uani 1 1 d . . .
C4 C 0.0742(5) -0.2047(11) 0.4772(6) 0.044(2) Uani 1 1 d . . .
H4 H 0.0428 -0.1315 0.4811 0.053 Uiso 1 1 calc R . .
C5 C 0.1015(5) -0.2473(10) 0.3880(8) 0.054(3) Uani 1 1 d . . .
H5A H 0.0941 -0.1930 0.3306 0.065 Uiso 1 1 calc R . .
H5B H 0.0983 -0.3391 0.3743 0.065 Uiso 1 1 calc R . .
C6 C 0.3409(4) -0.1111(9) 0.5334(6) 0.036(2) Uani 1 1 d . . .
C7 C 0.3674(5) -0.2288(9) 0.5159(9) 0.054(3) Uani 1 1 d . . .
H7A H 0.3391 -0.2969 0.4978 0.065 Uiso 1 1 calc R . .
H7B H 0.4139 -0.2421 0.5217 0.065 Uiso 1 1 calc R . .
C11 C 0.1485(5) -0.0541(9) 0.7077(7) 0.045(2) Uani 1 1 d . . .
H11 H 0.1480 -0.1391 0.7299 0.054 Uiso 1 1 calc R . .
C12 C 0.1403(5) 0.0436(10) 0.7774(7) 0.055(3) Uani 1 1 d . . .
H12 H 0.1338 0.0243 0.8439 0.066 Uiso 1 1 calc R . .
C13 C 0.1421(5) 0.1699(11) 0.7448(8) 0.059(3) Uani 1 1 d . . .
H13 H 0.1379 0.2370 0.7900 0.071 Uiso 1 1 calc R . .
C14 C 0.1501(4) 0.1978(11) 0.6444(7) 0.046(3) Uani 1 1 d . . .
C15 C 0.1581(4) 0.0896(10) 0.5818(7) 0.037(2) Uani 1 1 d . . .
C16 C 0.1689(4) 0.1119(8) 0.4764(6) 0.031(2) Uani 1 1 d . . .
C17 C 0.1746(4) 0.2399(9) 0.4425(7) 0.041(2) Uani 1 1 d . . .
C18 C 0.1873(5) 0.2613(10) 0.3424(8) 0.053(3) Uani 1 1 d . . .
H18 H 0.1929 0.3443 0.3173 0.064 Uiso 1 1 calc R . .
C19 C 0.1913(6) 0.1532(9) 0.2821(8) 0.054(3) Uani 1 1 d . . .
H19 H 0.1978 0.1633 0.2144 0.065 Uiso 1 1 calc R . .
C20 C 0.1856(5) 0.0286(9) 0.3226(7) 0.044(2) Uani 1 1 d . . .
H20 H 0.1896 -0.0422 0.2806 0.053 Uiso 1 1 calc R . .
C21 C 0.1551(5) 0.3279(10) 0.6052(9) 0.052(3) Uani 1 1 d . . .
H21 H 0.1496 0.3984 0.6471 0.063 Uiso 1 1 calc R . .
C22 C 0.1670(5) 0.3461(8) 0.5133(9) 0.047(3) Uani 1 1 d . . .
H22 H 0.1710 0.4304 0.4904 0.057 Uiso 1 1 calc R . .
C31 C 0.3817(4) 0.0048(8) 0.5631(7) 0.034(2) Uani 1 1 d . . .
C32 C 0.4533(5) -0.0030(11) 0.5779(9) 0.058(3) Uani 1 1 d . . .
H32 H 0.4757 -0.0809 0.5671 0.070 Uiso 1 1 calc R . .
C33 C 0.4889(5) 0.1011(12) 0.6073(10) 0.066(3) Uani 1 1 d . . .
H33 H 0.5353 0.0907 0.6175 0.080 Uiso 1 1 calc R . .
C34 C 0.4613(5) 0.2238(11) 0.6238(8) 0.046(3) Uani 1 1 d . . .
C35 C 0.4948(5) 0.3413(12) 0.6528(9) 0.064(3) Uani 1 1 d . . .
H35 H 0.5413 0.3396 0.6647 0.077 Uiso 1 1 calc R . .
C36 C 0.4641(7) 0.4439(13) 0.6623(10) 0.070(4) Uani 1 1 d . . .
H36 H 0.4896 0.5162 0.6794 0.084 Uiso 1 1 calc R . .
C37 C 0.3941(6) 0.4612(10) 0.6497(8) 0.058(3) Uani 1 1 d . . .
H37 H 0.3739 0.5418 0.6572 0.069 Uiso 1 1 calc R . .
C38 C 0.3566(4) 0.3534(9) 0.6258(7) 0.041(2) Uani 1 1 d . . .
H38 H 0.3096 0.3605 0.6220 0.049 Uiso 1 1 calc R . .
C39 C 0.3876(4) 0.2305(10) 0.6067(7) 0.041(2) Uani 1 1 d . . .
C40 C 0.3516(4) 0.1225(9) 0.5776(7) 0.037(2) Uani 1 1 d . . .
H40 H 0.3051 0.1300 0.5675 0.044 Uiso 1 1 calc R . .
Cl91 Cl 0.0355(5) 0.7460(6) 0.8562(7) 0.231(4) Uani 1 1 d G . .
Cl92 Cl 0.0358(4) 0.4773(7) 0.8160(7) 0.226(4) Uani 1 1 d G . .
Cl93 Cl 0.1599(3) 0.6079(13) 0.8515(14) 0.655(18) Uani 1 1 d G . .
C90 C 0.0742(4) 0.5983(8) 0.8890(5) 0.39(4) Uani 1 1 d G . .
H90 H 0.0699 0.5801 0.9598 0.080 Uiso 1 1 d G . .

loop_
_atom_site_aniso_label
_atom_site_aniso_U_11
_atom_site_aniso_U_22
_atom_site_aniso_U_33
_atom_site_aniso_U_23
_atom_site_aniso_U_13
_atom_site_aniso_U_12
Mo1 0.0409(4) 0.0304(4) 0.0354(4) -0.0037(5) -0.0012(6) -0.0035(3)
N1 0.034(4) 0.033(4) 0.027(5) 0.005(3) -0.003(3) 0.001(3)
N2 0.045(5) 0.034(5) 0.033(5) -0.009(4) -0.004(4) 0.006(4)
C1 0.052(6) 0.024(5) 0.058(7) 0.002(5) -0.008(5) -0.007(5)
O1 0.110(7) 0.034(5) 0.081(6) 0.006(4) -0.027(5) -0.004(5)
C2 0.043(6) 0.057(8) 0.059(8) 0.002(7) -0.005(5) 0.003(6)
O2 0.079(6) 0.077(7) 0.092(7) -0.047(6) 0.003(5) 0.008(5)
C3 0.048(6) 0.058(7) 0.063(8) -0.019(6) 0.009(6) -0.021(6)
O3 0.044(4) 0.029(3) 0.055(5) 0.001(3) -0.004(3) -0.001(3)
C4 0.051(5) 0.052(6) 0.029(7) -0.005(5) 0.000(4) -0.011(5)
C5 0.044(6) 0.059(7) 0.060(8) -0.001(6) -0.023(5) -0.016(5)
C6 0.035(5) 0.038(5) 0.035(6) 0.001(4) -0.003(3) 0.004(4)
C7 0.054(5) 0.046(5) 0.063(8) -0.005(6) -0.008(6) 0.012(4)
C11 0.050(6) 0.040(6) 0.044(7) 0.005(5) -0.004(5) -0.008(5)
C12 0.076(8) 0.058(7) 0.030(6) -0.011(5) 0.001(5) -0.001(6)
C13 0.054(6) 0.070(8) 0.053(7) -0.041(6) -0.005(5) 0.001(6)
C14 0.037(5) 0.064(7) 0.036(6) -0.020(5) 0.005(4) 0.003(5)
C15 0.027(5) 0.047(6) 0.036(6) -0.004(5) -0.002(4) -0.006(4)
C16 0.030(4) 0.030(5) 0.033(6) 0.004(4) -0.002(4) 0.004(4)
C17 0.038(5) 0.049(6) 0.035(6) 0.005(5) -0.009(4) 0.001(5)
C18 0.047(6) 0.056(7) 0.057(7) 0.026(5) -0.014(6) 0.005(6)
C19 0.064(7) 0.049(6) 0.048(6) 0.013(5) 0.010(6) 0.006(6)
C20 0.058(6) 0.040(5) 0.034(6) -0.008(4) 0.013(5) 0.000(5)
C21 0.065(7) 0.033(6) 0.060(8) -0.014(6) -0.001(6) 0.006(5)
C22 0.058(5) 0.024(5) 0.061(8) 0.000(5) -0.011(6) -0.004(4)
C31 0.030(5) 0.031(5) 0.042(6) 0.010(4) 0.007(4) -0.005(4)
C32 0.038(6) 0.054(7) 0.081(8) 0.012(6) -0.002(6) 0.005(5)
C33 0.040(6) 0.075(9) 0.085(9) -0.003(7) -0.005(6) 0.003(6)
C34 0.019(4) 0.063(7) 0.057(7) 0.015(5) -0.002(4) -0.008(5)
C35 0.039(6) 0.071(9) 0.083(9) -0.002(7) -0.006(6) -0.024(6)
C36 0.074(9) 0.058(8) 0.079(9) -0.009(7) 0.014(7) -0.020(7)
C37 0.087(9) 0.026(5) 0.061(8) -0.013(5) 0.010(6) 0.009(6)
C38 0.027(5) 0.044(6) 0.052(6) 0.006(5) -0.011(4) -0.013(4)
C39 0.027(5) 0.057(7) 0.040(6) 0.010(5) 0.009(4) 0.001(5)
C40 0.028(4) 0.037(5) 0.046(6) 0.002(4) -0.004(4) -0.004(4)
Cl91 0.270(9) 0.251(11) 0.171(7) -0.017(6) 0.044(7) -0.030(8)
Cl92 0.162(6) 0.255(9) 0.262(10) -0.045(8) 0.008(6) -0.024(6)
Cl93 0.96(5) 0.68(4) 0.32(2) 0.14(3) 0.17(3) -0.01(4)
C90 0.72(9) 0.106(19) 0.34(5) -0.03(2) -0.44(6) 0.06(3)

loop_
_geom_bond_atom_site_label_1
_geom_bond_atom_site_label_2
_geom_bond_distance
_geom_bond_site_symmetry_2
_geom_bond_publ_flag
Mo1 C1 1.924(11) . ?
Mo1 C2 1.937(13) . ?
Mo1 O3 2.079(6) . ?
Mo1 C4 2.227(9) . ?
Mo1 N1 2.234(7) . ?
Mo1 N2 2.260(8) . ?
Mo1 C3 2.326(10) . ?
Mo1 C5 2.333(9) . ?
N1 C11 1.335(12) . ?
N1 C15 1.336(12) . ?
N2 C20 1.317(11) . ?
N2 C16 1.347(11) . ?
C1 O1 1.170(12) . ?
C2 O2 1.180(13) . ?
C3 C4 1.389(13) . ?
O3 C6 1.314(10) . ?
C4 C5 1.392(13) . ?
C6 C7 1.346(12) . ?
C6 C31 1.498(12) . ?
C11 C12 1.391(13) . ?
C12 C13 1.380(15) . ?
C13 C14 1.397(15) . ?
C14 C15 1.412(13) . ?
C14 C21 1.451(15) . ?
C15 C16 1.459(14) . ?
C16 C17 1.407(12) . ?
C17 C18 1.394(14) . ?
C17 C22 1.465(13) . ?
C18 C19 1.387(14) . ?
C19 C20 1.406(13) . ?
C21 C22 1.279(15) . ?
C31 C40 1.369(12) . ?
C31 C32 1.427(13) . ?
C32 C33 1.346(15) . ?
C33 C34 1.400(16) . ?
C34 C35 1.438(15) . ?
C34 C39 1.472(13) . ?
C35 C36 1.228(16) . ?
C36 C37 1.400(18) . ?
C37 C38 1.377(13) . ?
C38 C39 1.434(13) . ?
C39 C40 1.380(12) . ?
Cl91 C90 1.7650 . ?
Cl92 C90 1.7652 . ?
Cl93 C90 1.7645 . ?
